data_4029780
loop_
_publ_author_name
'Arimura, Junya'
'Mizuta, Tsutomu'
'Hiraga, Yoshikazu'
'Abe, Manabu'

_publ_section_title
;
 Formation of macrocyclic lactones in the Patern\`o-B\"uchi dimerization
 reaction.
;
_journal_name_full 'Beilstein journal of organic chemistry'
_journal_page_first 265
_journal_page_last 269
_journal_paper_doi 10.3762/bjoc.7.35
_journal_volume 7
_journal_year 2011
_chemical_formula_sum 'C26 H20 O8'
_chemical_formula_weight 460.42
_chemical_name_systematic
; 
 ? 
;
_space_group_IT_number 2
_symmetry_cell_setting triclinic
_symmetry_space_group_name_Hall '-P 1'
_symmetry_space_group_name_H-M 'P -1'
_atom_sites_solution_hydrogens geom
_atom_sites_solution_primary direct
_atom_sites_solution_secondary difmap
_audit_creation_method SHELXL-97
_cell_angle_alpha 62.3560(10)
_cell_angle_beta 89.0080(10)
_cell_angle_gamma 89.8930(10)
_cell_formula_units_Z 2
_cell_length_a 9.2883(9)
_cell_length_b 11.2794(11)
_cell_length_c 11.6730(12)
_cell_measurement_reflns_used 3905
_cell_measurement_temperature 173
_cell_measurement_theta_max 28.47
_cell_measurement_theta_min 2.19
_cell_volume 1083.15(19)
_computing_cell_refinement 'Bruker SAINT'
_computing_data_collection 'Bruker APEX2'
_computing_data_reduction 'Bruker SAINT'
_computing_molecular_graphics 'Bruker SHELXTL'
_computing_publication_material 'Bruker SHELXTL'
_computing_structure_refinement 'SHELXL-97 (Sheldrick, 2008)'
_computing_structure_solution 'SHELXS-97 (Sheldrick, 2008)'
_diffrn_ambient_temperature 173
_diffrn_detector_area_resol_mean 8.333
_diffrn_measured_fraction_theta_full 0.977
_diffrn_measured_fraction_theta_max 0.977
_diffrn_measurement_device_type 'Bruker APEX-II CCD'
_diffrn_measurement_method '\f and \w scans'
_diffrn_radiation_monochromator graphite
_diffrn_radiation_source 'fine-focus sealed tube'
_diffrn_radiation_type MoK\a
_diffrn_radiation_wavelength 0.71073
_diffrn_reflns_av_R_equivalents 0.0125
_diffrn_reflns_av_sigmaI/netI 0.0205
_diffrn_reflns_limit_h_max 11
_diffrn_reflns_limit_h_min -10
_diffrn_reflns_limit_k_max 11
_diffrn_reflns_limit_k_min -13
_diffrn_reflns_limit_l_max 5
_diffrn_reflns_limit_l_min -13
_diffrn_reflns_number 5138
_diffrn_reflns_theta_full 25.00
_diffrn_reflns_theta_max 25.00
_diffrn_reflns_theta_min 1.97
_exptl_absorpt_coefficient_mu 0.106
_exptl_absorpt_correction_T_max 0.9947
_exptl_absorpt_correction_T_min 0.9766
_exptl_absorpt_correction_type empirical
_exptl_absorpt_process_details
;
SADABS Sheldrick 1996
;
_exptl_crystal_colour colorless
_exptl_crystal_density_diffrn 1.412
_exptl_crystal_density_method 'not measured'
_exptl_crystal_description plate
_exptl_crystal_F_000 480
_exptl_crystal_size_max 0.22
_exptl_crystal_size_mid 0.20
_exptl_crystal_size_min 0.05
_refine_diff_density_max 0.216
_refine_diff_density_min -0.224
_refine_diff_density_rms 0.039
_refine_ls_extinction_method none
_refine_ls_goodness_of_fit_ref 0.984
_refine_ls_hydrogen_treatment refall
_refine_ls_matrix_type full
_refine_ls_number_parameters 387
_refine_ls_number_reflns 3721
_refine_ls_number_restraints 0
_refine_ls_restrained_S_all 0.984
_refine_ls_R_factor_all 0.0389
_refine_ls_R_factor_gt 0.0356
_refine_ls_shift/su_max 0.001
_refine_ls_shift/su_mean 0.000
_refine_ls_structure_factor_coef Fsqd
_refine_ls_weighting_details 'calc w=1/[\s^2^(Fo^2^)+(0.0712P)^2^+0.2916P] where P=(Fo^2^+2Fc^2^)/3'
_refine_ls_weighting_scheme calc
_refine_ls_wR_factor_gt 0.1021
_refine_ls_wR_factor_ref 0.1060
_reflns_number_gt 3373
_reflns_number_total 3721
_reflns_threshold_expression >2sigma(I)
_cod_data_source_file 1860-5397-7-35-S2.cif
_cod_data_source_block 20100706aj389
_cod_depositor_comments
;
The following automatic conversions were performed:

'_symmetry_cell_setting' value 'Triclinic' changed to 'triclinic'
according to
/usr/data/users/saulius/automatic-downloads/retrospective/Beilstein/lib/dictionaries/cif_core.dic
dictionary named 'cif_core.dic' version 2.4.2 from 2011-04-26.

Automatic conversion script
Id: cif_fix_values 2281 2013-09-26 08:29:07Z andrius 
;
_cod_original_sg_symbol_H-M P-1
_cod_database_code 4029780

loop_
_symmetry_equiv_pos_as_xyz
'x, y, z'
'-x, -y, -z'

loop_
_atom_site_label
_atom_site_type_symbol
_atom_site_fract_x
_atom_site_fract_y
_atom_site_fract_z
_atom_site_U_iso_or_equiv
_atom_site_adp_type
_atom_site_occupancy
_atom_site_symmetry_multiplicity
_atom_site_calc_flag
C1 C 0.27133(15) 0.74856(13) 0.25280(12) 0.0261(3) Uani 1 1 d
C2 C 0.16720(17) 0.82331(15) 0.27770(14) 0.0342(3) Uani 1 1 d
C3 C 0.04667(18) 0.86754(16) 0.20150(15) 0.0385(4) Uani 1 1 d
C4 C 0.02988(17) 0.83819(15) 0.09934(14) 0.0374(4) Uani 1 1 d
C5 C 0.13411(17) 0.76762(15) 0.07230(14) 0.0364(3) Uani 1 1 d
C6 C 0.25529(16) 0.72144(14) 0.14937(13) 0.0316(3) Uani 1 1 d
C7 C 0.26096(15) 0.37570(14) 0.61461(13) 0.0286(3) Uani 1 1 d
C8 C 0.34046(14) 0.59672(13) 0.47566(12) 0.0257(3) Uani 1 1 d
C9 C 0.39868(15) 0.69315(13) 0.34102(13) 0.0262(3) Uani 1 1 d
C10 C 0.51465(15) 0.79007(13) 0.34503(14) 0.0291(3) Uani 1 1 d
C11 C 0.61951(15) 0.71059(13) 0.30385(13) 0.0281(3) Uani 1 1 d
C12 C 0.52318(18) 0.92605(15) 0.23034(16) 0.0391(4) Uani 1 1 d
C13 C 0.61564(18) 0.92328(15) 0.14599(16) 0.0415(4) Uani 1 1 d
C15 C 0.34270(16) 0.32245(15) 0.28181(14) 0.0328(3) Uani 1 1 d
C16 C 0.46641(17) 0.36661(15) 0.20648(14) 0.0363(3) Uani 1 1 d
C17 C 0.48741(17) 0.34002(15) 0.10253(14) 0.0363(3) Uani 1 1 d
C18 C 0.38297(17) 0.27234(15) 0.07284(14) 0.0366(3) Uani 1 1 d
C19 C 0.25837(16) 0.22658(14) 0.14914(13) 0.0320(3) Uani 1 1 d
C20 C 0.23865(15) 0.25049(13) 0.25469(12) 0.0264(3) Uani 1 1 d
C21 C 0.23461(15) -0.12545(14) 0.61326(13) 0.0287(3) Uani 1 1 d
C22 C 0.16043(14) 0.09636(13) 0.47688(12) 0.0264(3) Uani 1 1 d
C23 C 0.10783(15) 0.19440(13) 0.34297(13) 0.0265(3) Uani 1 1 d
C24 C -0.00828(15) 0.29028(13) 0.34946(14) 0.0288(3) Uani 1 1 d
C25 C -0.11180(15) 0.21254(13) 0.30625(13) 0.0283(3) Uani 1 1 d
C26 C -0.01280(18) 0.42770(15) 0.23733(16) 0.0383(4) Uani 1 1 d
C27 C -0.10248(18) 0.42757(15) 0.15219(16) 0.0408(4) Uani 1 1 d
H1 H 0.1816(18) 0.8429(17) 0.3502(17) 0.041(4) Uiso 1 1 d
H2 H -0.026(2) 0.9150(18) 0.2198(16) 0.043(5) Uiso 1 1 d
H3 H -0.055(2) 0.8667(18) 0.0490(17) 0.046(5) Uiso 1 1 d
H4 H 0.1254(19) 0.7510(18) 0.0013(18) 0.046(5) Uiso 1 1 d
H5 H 0.3268(19) 0.6709(18) 0.1323(16) 0.041(4) Uiso 1 1 d
H6 H 0.1903(18) 0.3235(17) 0.5967(16) 0.037(4) Uiso 1 1 d
H7 H 0.2136(17) 0.4229(16) 0.6576(15) 0.032(4) Uiso 1 1 d
H8 H 0.5238(17) 0.7869(16) 0.4292(16) 0.035(4) Uiso 1 1 d
H9 H 0.470(2) 1.000(2) 0.2213(18) 0.048(5) Uiso 1 1 d
H10 H 0.648(2) 0.992(2) 0.0621(19) 0.056(5) Uiso 1 1 d
H11 H 0.3282(18) 0.3410(17) 0.3537(17) 0.042(4) Uiso 1 1 d
H12 H 0.539(2) 0.4142(18) 0.2254(17) 0.044(5) Uiso 1 1 d
H13 H 0.5743(18) 0.3691(16) 0.0517(16) 0.035(4) Uiso 1 1 d
H14 H 0.3968(18) 0.2572(17) -0.0006(17) 0.042(4) Uiso 1 1 d
H15 H 0.1858(18) 0.1781(17) 0.1304(16) 0.036(4) Uiso 1 1 d
H16 H 0.2821(17) -0.0811(16) 0.6568(15) 0.034(4) Uiso 1 1 d
H17 H 0.3055(17) -0.1770(16) 0.5933(14) 0.028(4) Uiso 1 1 d
H18 H -0.0233(17) 0.2848(16) 0.4335(16) 0.033(4) Uiso 1 1 d
H19 H 0.040(2) 0.502(2) 0.2299(18) 0.050(5) Uiso 1 1 d
H20 H -0.1330(19) 0.4981(19) 0.0701(18) 0.046(5) Uiso 1 1 d
O1 O 0.32143(10) 0.47262(9) 0.49090(9) 0.0275(2) Uani 1 1 d
O2 O 0.30863(12) 0.63276(10) 0.55471(9) 0.0352(3) Uani 1 1 d
O3 O 0.50466(10) 0.63193(9) 0.29216(9) 0.0281(2) Uani 1 1 d
O4 O 0.68189(11) 0.80064(10) 0.18197(9) 0.0369(3) Uani 1 1 d
O5 O 0.17902(10) -0.02725(9) 0.49043(9) 0.0280(2) Uani 1 1 d
O6 O 0.18931(12) 0.13090(10) 0.55690(9) 0.0358(3) Uani 1 1 d
O7 O 0.00359(10) 0.13500(9) 0.29247(9) 0.0290(2) Uani 1 1 d
O8 O -0.16953(12) 0.30516(11) 0.18525(9) 0.0375(3) Uani 1 1 d

loop_
_atom_site_aniso_label
_atom_site_aniso_U_11
_atom_site_aniso_U_22
_atom_site_aniso_U_33
_atom_site_aniso_U_23
_atom_site_aniso_U_13
_atom_site_aniso_U_12
C1 0.0333(7) 0.0199(6) 0.0235(6) -0.0087(5) -0.0001(5) -0.0029(5)
C2 0.0435(8) 0.0326(8) 0.0288(7) -0.0162(6) -0.0029(6) 0.0040(6)
C3 0.0399(9) 0.0357(8) 0.0372(8) -0.0147(7) -0.0031(6) 0.0081(7)
C4 0.0400(8) 0.0321(8) 0.0319(8) -0.0078(6) -0.0082(6) -0.0009(6)
C5 0.0492(9) 0.0328(8) 0.0268(7) -0.0135(6) -0.0053(6) -0.0057(7)
C6 0.0401(8) 0.0280(7) 0.0283(7) -0.0145(6) 0.0004(6) -0.0028(6)
C7 0.0327(7) 0.0233(7) 0.0301(7) -0.0128(6) 0.0027(6) -0.0025(6)
C8 0.0320(7) 0.0215(6) 0.0267(7) -0.0135(6) -0.0052(5) 0.0041(5)
C9 0.0336(7) 0.0212(6) 0.0284(7) -0.0153(5) -0.0003(5) 0.0012(5)
C10 0.0357(8) 0.0219(7) 0.0316(7) -0.0140(6) -0.0056(6) 0.0007(6)
C11 0.0340(7) 0.0245(7) 0.0265(7) -0.0124(6) 0.0006(5) -0.0048(5)
C12 0.0426(9) 0.0213(7) 0.0483(9) -0.0114(7) -0.0104(7) -0.0014(6)
C13 0.0463(9) 0.0275(8) 0.0376(8) -0.0036(7) -0.0078(7) -0.0077(7)
C15 0.0416(8) 0.0319(8) 0.0280(7) -0.0167(6) 0.0026(6) -0.0034(6)
C16 0.0385(8) 0.0339(8) 0.0344(8) -0.0140(6) 0.0011(6) -0.0060(6)
C17 0.0388(8) 0.0325(8) 0.0310(8) -0.0094(6) 0.0072(6) 0.0003(6)
C18 0.0487(9) 0.0354(8) 0.0267(7) -0.0156(6) 0.0061(6) 0.0023(7)
C19 0.0398(8) 0.0300(7) 0.0296(7) -0.0166(6) 0.0002(6) -0.0001(6)
C20 0.0336(7) 0.0199(6) 0.0244(6) -0.0093(5) 0.0011(5) 0.0027(5)
C21 0.0327(7) 0.0239(7) 0.0309(7) -0.0140(6) -0.0022(6) 0.0010(6)
C22 0.0328(7) 0.0220(7) 0.0276(7) -0.0144(6) 0.0054(5) -0.0050(5)
C23 0.0346(7) 0.0222(6) 0.0278(7) -0.0159(5) 0.0014(5) -0.0023(5)
C24 0.0352(8) 0.0228(7) 0.0310(7) -0.0150(6) 0.0060(6) -0.0025(6)
C25 0.0352(7) 0.0246(7) 0.0261(7) -0.0126(6) -0.0008(5) 0.0033(5)
C26 0.0431(9) 0.0220(7) 0.0448(9) -0.0117(7) 0.0110(7) 0.0008(6)
C27 0.0458(9) 0.0277(8) 0.0362(8) -0.0044(7) 0.0090(7) 0.0049(7)
O1 0.0372(5) 0.0212(5) 0.0267(5) -0.0132(4) 0.0002(4) -0.0007(4)
O2 0.0544(6) 0.0261(5) 0.0300(5) -0.0172(4) 0.0034(4) 0.0019(4)
O3 0.0314(5) 0.0273(5) 0.0322(5) -0.0193(4) 0.0012(4) -0.0012(4)
O4 0.0430(6) 0.0330(6) 0.0282(5) -0.0087(4) 0.0024(4) -0.0068(5)
O5 0.0375(6) 0.0211(5) 0.0279(5) -0.0136(4) 0.0009(4) -0.0007(4)
O6 0.0563(7) 0.0259(5) 0.0297(5) -0.0167(4) -0.0030(4) -0.0028(4)
O7 0.0320(5) 0.0289(5) 0.0331(5) -0.0204(4) 0.0000(4) -0.0003(4)
O8 0.0447(6) 0.0342(6) 0.0281(5) -0.0098(4) -0.0020(4) 0.0049(5)

loop_
_atom_type_symbol
_atom_type_description
_atom_type_scat_dispersion_real
_atom_type_scat_dispersion_imag
_atom_type_scat_source
C C 0.0033 0.0016 'International Tables Vol C Tables 4.2.6.8 and 6.1.1.4'
H H 0.0000 0.0000 'International Tables Vol C Tables 4.2.6.8 and 6.1.1.4'
O O 0.0106 0.0060 'International Tables Vol C Tables 4.2.6.8 and 6.1.1.4'

loop_
_geom_angle_atom_site_label_1
_geom_angle_atom_site_label_2
_geom_angle_atom_site_label_3
_geom_angle
_geom_angle_site_symmetry_1
_geom_angle_site_symmetry_3
C6 C1 C2 119.71(13) . .
C6 C1 C9 120.08(12) . .
C2 C1 C9 120.18(12) . .
C3 C2 C1 120.20(14) . .
C3 C2 H1 121.4(10) . .
C1 C2 H1 118.4(10) . .
C2 C3 C4 119.87(15) . .
C2 C3 H2 120.6(11) . .
C4 C3 H2 119.5(11) . .
C5 C4 C3 120.12(14) . .
C5 C4 H3 120.7(11) . .
C3 C4 H3 119.2(11) . .
C4 C5 C6 120.41(14) . .
C4 C5 H4 120.5(11) . .
C6 C5 H4 119.1(11) . .
C1 C6 C5 119.65(14) . .
C1 C6 H5 119.5(10) . .
C5 C6 H5 120.8(10) . .
O1 C7 C11 108.64(11) . 2_666
O1 C7 H6 106.9(10) . .
C11 C7 H6 111.5(10) 2_666 .
O1 C7 H7 109.5(9) . .
C11 C7 H7 110.4(9) 2_666 .
H6 C7 H7 109.7(13) . .
O2 C8 O1 124.99(12) . .
O2 C8 C9 122.38(12) . .
O1 C8 C9 112.50(10) . .
O3 C9 C1 112.63(10) . .
O3 C9 C8 112.86(10) . .
C1 C9 C8 107.73(11) . .
O3 C9 C10 90.88(10) . .
C1 C9 C10 119.82(11) . .
C8 C9 C10 112.27(11) . .
C12 C10 C11 101.53(12) . .
C12 C10 C9 116.35(12) . .
C11 C10 C9 84.60(9) . .
C12 C10 H8 116.2(10) . .
C11 C10 H8 119.8(10) . .
C9 C10 H8 114.0(10) . .
O4 C11 O3 112.48(10) . .
O4 C11 C7 107.00(11) . 2_666
O3 C11 C7 111.77(11) . 2_666
O4 C11 C10 107.98(11) . .
O3 C11 C10 92.17(10) . .
C7 C11 C10 124.86(12) 2_666 .
C13 C12 C10 109.04(14) . .
C13 C12 H9 126.0(11) . .
C10 C12 H9 124.9(11) . .
C12 C13 O4 115.33(14) . .
C12 C13 H10 131.9(12) . .
O4 C13 H10 112.8(12) . .
C16 C15 C20 120.38(13) . .
C16 C15 H11 119.9(10) . .
C20 C15 H11 119.8(10) . .
C15 C16 C17 119.93(14) . .
C15 C16 H12 121.1(11) . .
C17 C16 H12 119.0(11) . .
C18 C17 C16 119.98(14) . .
C18 C17 H13 120.3(9) . .
C16 C17 H13 119.7(9) . .
C17 C18 C19 120.33(14) . .
C17 C18 H14 119.4(10) . .
C19 C18 H14 120.3(10) . .
C20 C19 C18 119.75(14) . .
C20 C19 H15 119.1(10) . .
C18 C19 H15 121.1(10) . .
C19 C20 C15 119.59(13) . .
C19 C20 C23 120.28(12) . .
C15 C20 C23 120.09(11) . .
O5 C21 C25 108.51(11) . 2_556
O5 C21 H16 110.3(10) . .
C25 C21 H16 111.5(9) 2_556 .
O5 C21 H17 106.3(9) . .
C25 C21 H17 111.3(9) 2_556 .
H16 C21 H17 108.9(13) . .
O6 C22 O5 124.95(13) . .
O6 C22 C23 122.30(12) . .
O5 C22 C23 112.61(10) . .
O7 C23 C20 112.48(10) . .
O7 C23 C22 112.97(10) . .
C20 C23 C22 107.83(11) . .
O7 C23 C24 90.89(10) . .
C20 C23 C24 120.07(11) . .
C22 C23 C24 111.94(11) . .
C26 C24 C25 101.74(12) . .
C26 C24 C23 116.66(11) . .
C25 C24 C23 84.59(9) . .
C26 C24 H18 115.9(10) . .
C25 C24 H18 118.4(9) . .
C23 C24 H18 115.0(10) . .
O8 C25 O7 112.66(10) . .
O8 C25 C21 106.96(12) . 2_556
O7 C25 C21 111.81(11) . 2_556
O8 C25 C24 107.74(11) . .
O7 C25 C24 92.09(10) . .
C21 C25 C24 125.01(11) 2_556 .
C27 C26 C24 109.00(14) . .
C27 C26 H19 125.7(12) . .
C24 C26 H19 125.3(12) . .
C26 C27 O8 115.35(14) . .
C26 C27 H20 131.6(11) . .
O8 C27 H20 113.1(11) . .
C8 O1 C7 116.09(10) . .
C11 O3 C9 92.00(9) . .
C13 O4 C11 106.02(11) . .
C22 O5 C21 116.16(10) . .
C25 O7 C23 92.08(9) . .
C27 O8 C25 106.08(11) . .

loop_
_geom_bond_atom_site_label_1
_geom_bond_atom_site_label_2
_geom_bond_distance
_geom_bond_site_symmetry_2
C1 C6 1.3866(19) .
C1 C2 1.395(2) .
C1 C9 1.5140(19) .
C2 C3 1.383(2) .
C2 H1 0.980(17) .
C3 C4 1.389(2) .
C3 H2 0.939(18) .
C4 C5 1.375(2) .
C4 H3 0.956(19) .
C5 C6 1.395(2) .
C5 H4 0.935(18) .
C6 H5 0.951(18) .
C7 O1 1.4510(16) .
C7 C11 1.503(2) 2_666
C7 H6 0.970(17) .
C7 H7 0.984(16) .
C8 O2 1.2009(16) .
C8 O1 1.3383(16) .
C8 C9 1.5271(18) .
C9 O3 1.4542(16) .
C9 C10 1.5528(18) .
C10 C12 1.498(2) .
C10 C11 1.5374(19) .
C10 H8 0.971(17) .
C11 O4 1.4228(16) .
C11 O3 1.4369(16) .
C11 C7 1.503(2) 2_666
C12 C13 1.307(3) .
C12 H9 0.93(2) .
C13 O4 1.391(2) .
C13 H10 0.97(2) .
C15 C16 1.379(2) .
C15 C20 1.395(2) .
C15 H11 0.962(18) .
C16 C17 1.389(2) .
C16 H12 0.954(18) .
C17 C18 1.380(2) .
C17 H13 0.957(17) .
C18 C19 1.392(2) .
C18 H14 0.956(17) .
C19 C20 1.3874(19) .
C19 H15 0.959(17) .
C20 C23 1.5143(19) .
C21 O5 1.4488(17) .
C21 C25 1.503(2) 2_556
C21 H16 0.974(16) .
C21 H17 0.972(16) .
C22 O6 1.2012(16) .
C22 O5 1.3395(16) .
C22 C23 1.5249(19) .
C23 O7 1.4569(15) .
C23 C24 1.5516(19) .
C24 C26 1.495(2) .
C24 C25 1.5421(19) .
C24 H18 0.961(16) .
C25 O8 1.4243(17) .
C25 O7 1.4355(16) .
C25 C21 1.503(2) 2_556
C26 C27 1.308(3) .
C26 H19 0.93(2) .
C27 O8 1.3942(19) .
C27 H20 0.966(19) .
